data_4512435
loop_
_publ_author_name
'Kundu, Subrata'
'Mohapatra, Balaram'
'Mohapatra, Chandrajeet'
'Verma, Sandeep'
'Chandrasekhar, Vadapalli'

_publ_section_title
;
 Polymeric, Molecular and Ionic Organotin Complexes Containing
 Hypoxanthine, Adenine and 2-Aminopurine. Synthesis and Supramolecular
 Structures
;
_journal_issue 1
_journal_name_full 'Crystal Growth &amp; Design'
_journal_page_first 247
_journal_paper_doi 10.1021/cg501322w
_journal_volume 15
_journal_year 2015
_chemical_formula_moiety 'C11 H16 N4 O3 Sn'
_chemical_formula_sum 'C11 H16 N4 O3 Sn'
_chemical_formula_weight 370.99
_chemical_name_systematic
;
 ? 
;
_space_group_crystal_system monoclinic
_space_group_IT_number 14
_space_group_name_Hall '-P 2ybc'
_space_group_name_H-M_alt 'P 1 21/c 1'
_symmetry_space_group_name_Hall '-P 2ybc'
_symmetry_space_group_name_H-M 'P 1 21/c 1'
_atom_sites_solution_hydrogens geom
_atom_sites_solution_primary direct
_atom_sites_solution_secondary difmap
_audit_creation_date 2014-01-17
_audit_creation_method
;
  Olex2 1.2
  (compiled 2012.05.09 svn.r2324, GUI svn.r4230)
;
_cell_angle_alpha 90
_cell_angle_beta 110.254(5)
_cell_angle_gamma 90
_cell_formula_units_Z 4
_cell_length_a 11.563(5)
_cell_length_b 10.350(5)
_cell_length_c 12.463(5)
_cell_measurement_reflns_used 5450
_cell_measurement_temperature 100(2)
_cell_measurement_theta_max 28.31
_cell_measurement_theta_min 2.63
_cell_volume 1399.3(11)
_computing_cell_refinement 'Bruker SAINT'
_computing_data_collection 'Bruker APEX2'
_computing_data_reduction 'Bruker SAINT'
_computing_molecular_graphics
;
O. V. Dolomanov, L. J. Bourhis, R. J. Gildea, J. A. K. Howard and H. Puschmann,
OLEX2: a complete structure solution, refinement and analysis program.
J. Appl. Cryst. (2009). 42, 339-341.
;
_computing_publication_material
;
O. V. Dolomanov, L. J. Bourhis, R. J. Gildea, J. A. K. Howard and H. Puschmann,
OLEX2: a complete structure solution, refinement and analysis program.
J. Appl. Cryst. (2009). 42, 339-341.
;
_computing_structure_refinement 'SHELXL-97 (Sheldrick, 2008)'
_computing_structure_solution 'SHELXS-97 (Sheldrick, 2008)'
_diffrn_ambient_temperature 100(2)
_diffrn_measured_fraction_theta_full 1.000
_diffrn_measured_fraction_theta_max 1.000
_diffrn_measurement_device_type 'Bruker APEX-II CCD'
_diffrn_measurement_method '\f and \w scans'
_diffrn_radiation_monochromator graphite
_diffrn_radiation_type MoK\a
_diffrn_radiation_wavelength 0.71069
_diffrn_reflns_av_R_equivalents 0.0255
_diffrn_reflns_av_unetI/netI 0.0289
_diffrn_reflns_limit_h_max 14
_diffrn_reflns_limit_h_min -8
_diffrn_reflns_limit_k_max 12
_diffrn_reflns_limit_k_min -12
_diffrn_reflns_limit_l_max 15
_diffrn_reflns_limit_l_min -15
_diffrn_reflns_number 7630
_diffrn_reflns_theta_full 25.50
_diffrn_reflns_theta_max 25.50
_diffrn_reflns_theta_min 2.63
_diffrn_source 'sealed tube'
_exptl_absorpt_coefficient_mu 1.827
_exptl_absorpt_correction_T_max 0.982
_exptl_absorpt_correction_T_min 0.769
_exptl_absorpt_correction_type empirical
_exptl_absorpt_process_details sadabs
_exptl_crystal_colour colourless
_exptl_crystal_density_diffrn 1.761
_exptl_crystal_density_method 'not measured'
_exptl_crystal_description block
_exptl_crystal_F_000 736.0
_exptl_crystal_size_max 0.16
_exptl_crystal_size_mid 0.12
_exptl_crystal_size_min 0.11
_refine_diff_density_max 0.479
_refine_diff_density_min -0.489
_refine_diff_density_rms 0.085
_refine_ls_extinction_method none
_refine_ls_goodness_of_fit_ref 1.068
_refine_ls_hydrogen_treatment mixed
_refine_ls_matrix_type full
_refine_ls_number_parameters 179
_refine_ls_number_reflns 2603
_refine_ls_number_restraints 0
_refine_ls_restrained_S_all 1.068
_refine_ls_R_factor_all 0.0274
_refine_ls_R_factor_gt 0.0208
_refine_ls_shift/su_max 0.017
_refine_ls_shift/su_mean 0.001
_refine_ls_structure_factor_coef Fsqd
_refine_ls_weighting_details 'calc w=1/[\s^2^(Fo^2^)+(0.0207P)^2^+0.7755P] where P=(Fo^2^+2Fc^2^)/3'
_refine_ls_weighting_scheme calc
_refine_ls_wR_factor_gt 0.0467
_refine_ls_wR_factor_ref 0.0488
_reflns_number_gt 2304
_reflns_number_total 2603
_reflns_threshold_expression >2sigma(I)
_cod_data_source_file cg501322w_si_002.cif
_cod_data_source_block complex1
_cod_depositor_comments 'Adding full bibliography for 4512435--4512439.cif.'
_cod_database_code 4512435

loop_
_space_group_symop_id
_space_group_symop_operation_xyz
1 'x, y, z'
2 '-x, y+1/2, -z+1/2'
3 '-x, -y, -z'
4 'x, -y-1/2, z-1/2'

loop_
_atom_site_label
_atom_site_type_symbol
_atom_site_fract_x
_atom_site_fract_y
_atom_site_fract_z
_atom_site_U_iso_or_equiv
_atom_site_adp_type
_atom_site_occupancy
_atom_site_symmetry_multiplicity
_atom_site_calc_flag
_atom_site_refinement_flags
Sn1 Sn 0.570097(15) 0.604468(15) 0.309615(13) 0.01283(7) Uani 1 1 d .
O2 O 0.49341(16) 0.79495(16) 0.20944(14) 0.0188(4) Uani 1 1 d .
O1 O 0.63952(16) 0.42714(15) 0.41230(14) 0.0151(4) Uani 1 1 d .
O6 O 1.05686(17) 0.15710(17) 0.21555(16) 0.0222(4) Uani 1 1 d .
N7 N 0.96744(19) 0.33158(19) 0.37138(18) 0.0171(5) Uani 1 1 d .
C14 C 0.6961(3) 0.7154(2) 0.4413(2) 0.0268(7) Uani 1 1 d .
H14A H 0.7786 0.6872 0.4528 0.040 Uiso 1 1 calc R
H14B H 0.6790 0.7043 0.5108 0.040 Uiso 1 1 calc R
H14C H 0.6878 0.8049 0.4200 0.040 Uiso 1 1 calc R
N9 N 0.86092(18) 0.24123(19) 0.47097(16) 0.0135(4) Uani 1 1 d .
N3 N 0.86205(18) 0.01677(19) 0.41488(17) 0.0155(5) Uani 1 1 d .
N1 N 0.9647(2) -0.0054(2) 0.28164(19) 0.0170(5) Uani 1 1 d .
C10 C 0.6489(2) 0.2071(2) 0.4647(2) 0.0143(5) Uani 1 1 d .
H10A H 0.6444 0.1281 0.4216 0.017 Uiso 1 1 calc R
H10B H 0.5999 0.1948 0.5133 0.017 Uiso 1 1 calc R
C8 C 0.9081(2) 0.3515(2) 0.4422(2) 0.0165(5) Uani 1 1 d .
H8 H 0.8990 0.4327 0.4701 0.020 Uiso 1 1 calc R
C9 C 0.7826(2) 0.2303(2) 0.5402(2) 0.0148(5) Uani 1 1 d .
H9A H 0.7882 0.3090 0.5839 0.018 Uiso 1 1 calc R
H9B H 0.8110 0.1592 0.5937 0.018 Uiso 1 1 calc R
C6 C 1.0001(2) 0.1229(2) 0.2778(2) 0.0172(6) Uani 1 1 d .
C11 C 0.5937(2) 0.3159(2) 0.3822(2) 0.0146(5) Uani 1 1 d .
C5 C 0.9578(2) 0.2003(2) 0.3519(2) 0.0148(5) Uani 1 1 d .
C12 C 0.6281(3) 0.5368(3) 0.1762(2) 0.0249(6) Uani 1 1 d .
H12A H 0.6424 0.6090 0.1342 0.037 Uiso 1 1 calc R
H12B H 0.5652 0.4825 0.1259 0.037 Uiso 1 1 calc R
H12C H 0.7029 0.4881 0.2081 0.037 Uiso 1 1 calc R
C13 C 0.3920(2) 0.5729(3) 0.3172(2) 0.0199(6) Uani 1 1 d .
H13A H 0.3990 0.5502 0.3939 0.030 Uiso 1 1 calc R
H13B H 0.3524 0.5039 0.2662 0.030 Uiso 1 1 calc R
H13C H 0.3439 0.6503 0.2949 0.030 Uiso 1 1 calc R
C4 C 0.8927(2) 0.1432(2) 0.4121(2) 0.0140(5) Uani 1 1 d .
C2 C 0.9013(2) -0.0519(2) 0.3469(2) 0.0171(5) Uani 1 1 d .
H2 H 0.8845 -0.1400 0.3427 0.021 Uiso 1 1 calc R
H1 H 0.982(3) -0.052(3) 0.245(3) 0.017(8) Uiso 1 1 d .

loop_
_atom_site_aniso_label
_atom_site_aniso_U_11
_atom_site_aniso_U_22
_atom_site_aniso_U_33
_atom_site_aniso_U_23
_atom_site_aniso_U_13
_atom_site_aniso_U_12
Sn1 0.01488(10) 0.01015(10) 0.01291(10) -0.00046(7) 0.00413(7) 0.00077(7)
O2 0.0208(10) 0.0128(9) 0.0179(9) 0.0026(7) 0.0007(8) 0.0016(7)
O1 0.0185(9) 0.0105(8) 0.0150(9) 0.0003(7) 0.0042(7) -0.0004(7)
O6 0.0265(11) 0.0220(10) 0.0233(10) 0.0032(8) 0.0153(9) 0.0032(8)
N7 0.0177(11) 0.0142(11) 0.0211(11) 0.0016(9) 0.0088(9) 0.0009(9)
C14 0.0317(16) 0.0162(14) 0.0234(14) -0.0016(12) -0.0022(12) -0.0047(12)
N9 0.0150(11) 0.0124(10) 0.0147(10) 0.0001(9) 0.0070(8) 0.0000(8)
N3 0.0152(11) 0.0132(10) 0.0173(11) 0.0011(9) 0.0046(9) 0.0023(8)
N1 0.0197(12) 0.0147(11) 0.0176(11) -0.0023(10) 0.0077(9) 0.0041(9)
C10 0.0152(13) 0.0108(12) 0.0183(12) 0.0005(10) 0.0077(10) -0.0003(10)
C8 0.0166(13) 0.0135(12) 0.0193(13) 0.0002(10) 0.0062(11) 0.0013(10)
C9 0.0183(13) 0.0140(12) 0.0137(12) 0.0019(10) 0.0074(10) 0.0016(10)
C6 0.0145(13) 0.0175(13) 0.0183(13) 0.0039(11) 0.0040(11) 0.0065(11)
C11 0.0161(13) 0.0145(12) 0.0158(12) -0.0013(11) 0.0090(10) 0.0009(11)
C5 0.0135(12) 0.0145(12) 0.0158(12) 0.0013(10) 0.0042(10) 0.0007(10)
C12 0.0301(16) 0.0272(15) 0.0211(14) 0.0038(12) 0.0134(12) 0.0085(13)
C13 0.0169(14) 0.0249(14) 0.0190(13) 0.0004(11) 0.0076(11) 0.0030(11)
C4 0.0123(12) 0.0150(12) 0.0137(12) 0.0016(10) 0.0033(10) 0.0031(10)
C2 0.0154(13) 0.0139(12) 0.0200(13) 0.0021(11) 0.0035(11) 0.0009(10)

loop_
_atom_type_symbol
_atom_type_description
_atom_type_scat_dispersion_real
_atom_type_scat_dispersion_imag
_atom_type_scat_source
C C 0.0033 0.0016 'International Tables Vol C Tables 4.2.6.8 and 6.1.1.4'
H H 0.0000 0.0000 'International Tables Vol C Tables 4.2.6.8 and 6.1.1.4'
N N 0.0061 0.0033 'International Tables Vol C Tables 4.2.6.8 and 6.1.1.4'
O O 0.0106 0.0060 'International Tables Vol C Tables 4.2.6.8 and 6.1.1.4'
Sn Sn -0.6537 1.4246 'International Tables Vol C Tables 4.2.6.8 and 6.1.1.4'

loop_
_geom_angle_atom_site_label_1
_geom_angle_atom_site_label_2
_geom_angle_atom_site_label_3
_geom_angle
_geom_angle_site_symmetry_1
O1 Sn1 O2 176.91(6) .
C14 Sn1 O2 89.35(9) .
C14 Sn1 O1 89.25(9) .
C14 Sn1 C12 117.95(12) .
C14 Sn1 C13 117.90(11) .
C12 Sn1 O2 91.40(9) .
C12 Sn1 O1 91.69(9) .
C12 Sn1 C13 124.13(11) .
C13 Sn1 O2 87.66(8) .
C13 Sn1 O1 90.56(9) .
C11 O2 Sn1 132.04(15) 2_655
C11 O1 Sn1 123.25(15) .
C8 N7 C5 104.2(2) .
C8 N9 C9 127.5(2) .
C8 N9 C4 105.8(2) .
C4 N9 C9 126.5(2) .
C2 N3 C4 110.9(2) .
C2 N1 C6 125.7(2) .
C11 C10 C9 113.7(2) .
N7 C8 N9 113.3(2) .
N9 C9 C10 110.6(2) .
O6 C6 N1 121.5(2) .
O6 C6 C5 128.6(2) .
N1 C6 C5 109.9(2) .
O2 C11 O1 123.3(2) 2_645
O2 C11 C10 120.6(2) 2_645
O1 C11 C10 116.1(2) .
N7 C5 C6 129.9(2) .
C4 C5 N7 110.8(2) .
C4 C5 C6 119.3(2) .
N3 C4 N9 125.3(2) .
N3 C4 C5 128.9(2) .
C5 C4 N9 105.9(2) .
N3 C2 N1 125.3(2) .

loop_
_geom_bond_atom_site_label_1
_geom_bond_atom_site_label_2
_geom_bond_distance
_geom_bond_site_symmetry_2
Sn1 O2 2.3378(18) .
Sn1 O1 2.2225(18) .
Sn1 C14 2.116(3) .
Sn1 C12 2.115(3) .
Sn1 C13 2.119(3) .
O2 C11 1.253(3) 2_655
O1 C11 1.268(3) .
O6 C6 1.230(3) .
N7 C8 1.308(3) .
N7 C5 1.378(3) .
N9 C8 1.366(3) .
N9 C9 1.455(3) .
N9 C4 1.374(3) .
N3 C4 1.359(3) .
N3 C2 1.302(3) .
N1 C6 1.396(3) .
N1 C2 1.357(3) .
C10 C9 1.525(3) .
C10 C11 1.510(3) .
C6 C5 1.429(4) .
C11 O2 1.253(3) 2_645
C5 C4 1.368(3) .
